data_4334580
loop_
_publ_author_name
'Masayuki Kobayashi'
'Didier Savard'
'Andrew R. Geisheimer'
'Ken Sakai'
'Daniel B. Leznoff'

_publ_contact_author_address
; 
Leznoff, Daniel B.
Department of Chemistry
Simon Fraser University
Burnaby, British Columbia
Canada         V5A 1S6
;
_publ_contact_author_email dleznoff@sfu.ca
_publ_contact_author_fax +1-778-782-3765
_publ_contact_author_name 'Daniel B. Leznoff'
_publ_contact_author_phone +1-778-782-4887
_publ_section_title
;
 Heterobimetallic Coordination Polymers Based on the [Pt(SCN)4]2- and
 [Pt(SeCN)4]2- Building Blocks
;
_journal_name_full 'Inorganic Chemistry'
_journal_page_first 4842
_journal_page_last 4852
_journal_paper_doi 10.1021/ic302360b
_journal_volume 52
_journal_year 2013
_chemical_formula_moiety 'C19 H11 Mn1 N7 Pt1 S4'
_chemical_formula_sum 'C19 H11 Mn N7 Pt S4'
_chemical_formula_weight 715.63
_space_group_IT_number 14
_symmetry_cell_setting monoclinic
_symmetry_space_group_name_Hall '-P 2ybc'
_symmetry_space_group_name_H-M 'P 1 21/c 1'
_atom_sites_solution_hydrogens geom
_atom_sites_solution_primary direct
_cell_angle_alpha 90
_cell_angle_beta 90.776(2)
_cell_angle_gamma 90
_cell_formula_units_Z 4
_cell_length_a 9.9635(16)
_cell_length_b 13.508(2)
_cell_length_c 16.235(3)
_cell_measurement_reflns_used 7345
_cell_measurement_temperature 100
_cell_measurement_theta_max 27.91
_cell_measurement_theta_min 2.51
_cell_volume 2184.8(6)
_computing_cell_refinement 'USER DEFINED CELL REFINEMENT'
_computing_data_collection 'USER DEFINED DATA COLLECTION'
_computing_data_reduction 'USER DEFINED DATA REDUCTION'
_computing_molecular_graphics 'CAMERON (Watkin et al., 1996)'
_computing_publication_material 'CRYSTALS (Betteridge et al., 2003)'
_computing_structure_refinement 'CRYSTALS (Betteridge et al., 2003)'
_computing_structure_solution 'SHELXS 86 (Sheldrick, 1986)'
_diffrn_ambient_temperature 100
_diffrn_measured_fraction_theta_full 0.996
_diffrn_measured_fraction_theta_max 0.966
_diffrn_measurement_device Unknown
_diffrn_measurement_device_type Serial
_diffrn_measurement_method \w/2\q
_diffrn_radiation_monochromator graphite
_diffrn_radiation_type 'Mo K\a'
_diffrn_radiation_wavelength 0.71073
_diffrn_reflns_av_R_equivalents 0.023
_diffrn_reflns_limit_h_max 11
_diffrn_reflns_limit_h_min -12
_diffrn_reflns_limit_k_max 17
_diffrn_reflns_limit_k_min -9
_diffrn_reflns_limit_l_max 20
_diffrn_reflns_limit_l_min -21
_diffrn_reflns_number 12563
_diffrn_reflns_theta_full 25.721
_diffrn_reflns_theta_max 27.958
_diffrn_reflns_theta_min 1.961
_diffrn_standards_number 0
_exptl_absorpt_coefficient_mu 7.380
_exptl_absorpt_correction_T_max 1.0000
_exptl_absorpt_correction_T_min 1.0000
_exptl_absorpt_correction_type empirical
_exptl_crystal_colour yellow
_exptl_crystal_density_diffrn 2.175
_exptl_crystal_description plate
_exptl_crystal_F_000 1364
_exptl_crystal_size_max 0.18
_exptl_crystal_size_mid 0.09
_exptl_crystal_size_min 0.04
_refine_diff_density_max 1.21
_refine_diff_density_min -0.65
_refine_ls_extinction_method none
_refine_ls_goodness_of_fit_ref 1.2249
_refine_ls_hydrogen_treatment constr
_refine_ls_matrix_type full
_refine_ls_number_parameters 289
_refine_ls_number_reflns 4527
_refine_ls_number_restraints 0
_refine_ls_R_factor_all 0.0295
_refine_ls_R_factor_gt 0.0254
_refine_ls_shift/su_max 0.002239
_refine_ls_structure_factor_coef F
_refine_ls_weighting_details
;
 Method= Modified Sheldrick 
 w=1/[\s^2^(F^2^) + ( 0.02P)^2^ + 0.00P] 
 ,where P=(max(Fo^2^,0) + 2Fc^2^)/3 
;
_refine_ls_weighting_scheme calc
_refine_ls_wR_factor_all 0.0366
_refine_ls_wR_factor_gt 0.0344
_refine_ls_wR_factor_ref 0.0338
_reflns_limit_h_max 12
_reflns_limit_h_min -12
_reflns_limit_k_max 17
_reflns_limit_k_min 0
_reflns_limit_l_max 21
_reflns_limit_l_min 0
_reflns_number_gt 4620
_reflns_number_total 5069
_reflns_threshold_expression I>2.0\s(I)
_oxford_diffrn_Wilson_B_factor 0.00
_oxford_diffrn_Wilson_scale 0.00
_oxford_refine_ls_r_factor_ref 0.0245
_oxford_refine_ls_scale 0.2320(3)
_oxford_reflns_number_all 5069
_oxford_reflns_threshold_expression_ref I>2.5\s(I)
_cod_data_source_file ic302360b_si_002_09.cif
_cod_data_source_block C19H11MnN7PtS4
_cod_original_sg_symbol_H-M 'P 1 21/c 1 '
_cod_original_formula_sum 'C19 H11 Mn1 N7 Pt1 S4'
_cod_database_code 4334580

loop_
_symmetry_equiv_pos_as_xyz
x,y,z
-x,-y,-z
-x,y+1/2,-z+1/2
x,-y+1/2,z+1/2

loop_
_atom_site_label
_atom_site_type_symbol
_atom_site_fract_x
_atom_site_fract_y
_atom_site_fract_z
_atom_site_U_iso_or_equiv
_atom_site_occupancy
_atom_site_adp_type
_atom_site_refinement_flags_posn
Pt1 Pt 0.917761(13) 0.348111(10) 0.312591(8) 0.0131 1.0000 Uani .
Mn1 Mn 0.63843(5) 0.74195(4) 0.35283(3) 0.0121 1.0000 Uani .
S1 S 0.99230(10) 0.48323(7) 0.38930(7) 0.0210 1.0000 Uani .
S2 S 0.76452(10) 0.44461(7) 0.24069(6) 0.0188 1.0000 Uani .
S3 S 0.86894(10) 0.20274(7) 0.24213(6) 0.0197 1.0000 Uani .
S4 S 1.07750(9) 0.25994(7) 0.39188(6) 0.0159 1.0000 Uani .
N1 N 0.7978(3) 0.6356(2) 0.3871(2) 0.0192 1.0000 Uani .
N2 N 0.5335(3) 0.3321(2) 0.2009(2) 0.0183 1.0000 Uani .
N3 N 0.8614(5) 0.2531(3) 0.0727(2) 0.0380 1.0000 Uani .
N4 N 1.2731(3) 0.2350(2) 0.2692(2) 0.0188 1.0000 Uani .
N5 N 0.4863(3) 0.6261(2) 0.3848(2) 0.0139 1.0000 Uani .
N6 N 0.5588(3) 0.7793(2) 0.47613(19) 0.0128 1.0000 Uani .
N7 N 0.7453(3) 0.8781(2) 0.3982(2) 0.0145 1.0000 Uani .
C1 C 0.8742(4) 0.5720(3) 0.3853(2) 0.0175 1.0000 Uani .
C2 C 0.6321(4) 0.3728(3) 0.2178(2) 0.0158 1.0000 Uani .
C3 C 0.8655(4) 0.2355(3) 0.1424(3) 0.0210 1.0000 Uani .
C4 C 1.1928(4) 0.2441(3) 0.3189(2) 0.0130 1.0000 Uani .
C5 C 0.4625(4) 0.5459(3) 0.3391(2) 0.0171 1.0000 Uani .
C6 C 0.3798(4) 0.4690(3) 0.3638(2) 0.0187 1.0000 Uani .
C7 C 0.3187(4) 0.4772(3) 0.4404(3) 0.0209 1.0000 Uani .
C8 C 0.3410(4) 0.5598(3) 0.4873(2) 0.0173 1.0000 Uani .
C9 C 0.4261(4) 0.6345(3) 0.4585(2) 0.0146 1.0000 Uani .
C10 C 0.4593(4) 0.7243(3) 0.5070(2) 0.0129 1.0000 Uani .
C11 C 0.3955(4) 0.7522(3) 0.5787(2) 0.0183 1.0000 Uani .
C12 C 0.4356(4) 0.8379(3) 0.6182(3) 0.0196 1.0000 Uani .
C13 C 0.5379(4) 0.8940(3) 0.5854(2) 0.0193 1.0000 Uani .
C14 C 0.5974(4) 0.8628(3) 0.5137(2) 0.0128 1.0000 Uani .
C15 C 0.7071(4) 0.9184(3) 0.4708(2) 0.0138 1.0000 Uani .
C16 C 0.7650(4) 1.0035(3) 0.5020(2) 0.0174 1.0000 Uani .
C17 C 0.8658(4) 1.0503(3) 0.4574(3) 0.0211 1.0000 Uani .
C18 C 0.9056(4) 1.0092(3) 0.3842(2) 0.0188 1.0000 Uani .
C19 C 0.8437(4) 0.9234(3) 0.3570(2) 0.0196 1.0000 Uani .
H51 H 0.5038 0.5413 0.2868 0.0232 1.0000 Uiso R
H61 H 0.3647 0.4130 0.3295 0.0248 1.0000 Uiso R
H71 H 0.2628 0.4255 0.4599 0.0266 1.0000 Uiso R
H81 H 0.2988 0.5673 0.5390 0.0227 1.0000 Uiso R
H111 H 0.3245 0.7133 0.5999 0.0234 1.0000 Uiso R
H121 H 0.3939 0.8576 0.6679 0.0266 1.0000 Uiso R
H131 H 0.5664 0.9533 0.6118 0.0254 1.0000 Uiso R
H161 H 0.7363 1.0303 0.5529 0.0236 1.0000 Uiso R
H171 H 0.9067 1.1092 0.4775 0.0279 1.0000 Uiso R
H181 H 0.9744 1.0394 0.3529 0.0246 1.0000 Uiso R
H191 H 0.8718 0.8952 0.3065 0.0259 1.0000 Uiso R

loop_
_atom_site_aniso_label
_atom_site_aniso_U_11
_atom_site_aniso_U_22
_atom_site_aniso_U_33
_atom_site_aniso_U_23
_atom_site_aniso_U_13
_atom_site_aniso_U_12
Pt1 0.01087(9) 0.01409(9) 0.01445(9) 0.00067(5) 0.00199(6) 0.00001(5)
Mn1 0.0106(3) 0.0118(3) 0.0142(3) 0.0001(2) 0.0028(2) -0.0011(2)
S1 0.0159(5) 0.0188(5) 0.0281(5) -0.0050(4) -0.0050(4) 0.0036(4)
S2 0.0157(5) 0.0162(4) 0.0244(5) 0.0018(4) -0.0038(4) -0.0007(4)
S3 0.0240(5) 0.0151(4) 0.0202(5) 0.0005(4) 0.0006(4) -0.0006(4)
S4 0.0159(5) 0.0170(4) 0.0149(4) 0.0007(3) 0.0038(3) 0.0009(3)
N1 0.0176(17) 0.0149(15) 0.0251(18) 0.0022(13) -0.0003(14) 0.0000(13)
N2 0.0141(16) 0.0218(17) 0.0191(17) -0.0016(13) 0.0014(13) 0.0053(13)
N3 0.060(3) 0.027(2) 0.027(2) 0.0020(17) -0.0037(19) -0.005(2)
N4 0.0177(17) 0.0200(17) 0.0187(17) -0.0020(13) 0.0001(13) 0.0017(13)
N5 0.0103(15) 0.0142(14) 0.0173(16) 0.0021(12) 0.0019(12) 0.0008(12)
N6 0.0098(15) 0.0140(14) 0.0147(15) 0.0001(11) -0.0003(11) 0.0016(11)
N7 0.0116(15) 0.0143(15) 0.0177(16) -0.0012(12) 0.0011(12) -0.0044(12)
C1 0.0169(19) 0.0173(18) 0.0183(19) -0.0005(14) 0.0006(15) -0.0043(15)
C2 0.0178(19) 0.0165(17) 0.0133(18) -0.0006(14) 0.0026(15) 0.0042(15)
C3 0.022(2) 0.0173(19) 0.024(2) -0.0022(16) -0.0028(16) -0.0016(15)
C4 0.0118(17) 0.0109(16) 0.0162(18) 0.0011(13) -0.0017(14) -0.0005(13)
C5 0.0166(19) 0.0144(18) 0.0203(19) -0.0009(14) 0.0025(15) 0.0020(15)
C6 0.0160(19) 0.0171(19) 0.023(2) -0.0016(15) -0.0001(15) -0.0035(15)
C7 0.0129(19) 0.019(2) 0.031(2) 0.0044(16) 0.0009(16) -0.0056(15)
C8 0.0126(18) 0.0172(18) 0.0223(19) 0.0032(15) 0.0046(15) -0.0009(14)
C9 0.0117(18) 0.0144(17) 0.0179(19) -0.0019(14) 0.0034(15) 0.0025(14)
C10 0.0105(17) 0.0134(17) 0.0150(17) 0.0049(13) 0.0006(13) -0.0014(13)
C11 0.0131(18) 0.023(2) 0.0196(19) 0.0014(15) 0.0069(15) -0.0016(15)
C12 0.018(2) 0.023(2) 0.019(2) -0.0044(15) 0.0057(16) 0.0004(15)
C13 0.021(2) 0.0191(19) 0.0182(19) -0.0038(15) 0.0000(16) -0.0011(16)
C14 0.0112(17) 0.0112(16) 0.0160(18) 0.0010(13) 0.0013(14) 0.0010(13)
C15 0.0112(17) 0.0146(17) 0.0157(18) 0.0031(14) -0.0012(14) 0.0019(13)
C16 0.019(2) 0.0168(18) 0.0166(19) -0.0027(14) -0.0001(15) -0.0019(15)
C17 0.020(2) 0.0164(18) 0.027(2) -0.0017(16) -0.0026(16) -0.0040(15)
C18 0.0144(19) 0.0195(19) 0.023(2) 0.0035(15) 0.0051(15) -0.0051(15)
C19 0.019(2) 0.0191(19) 0.021(2) -0.0033(15) 0.0040(16) 0.0000(15)

loop_
_geom_angle_atom_site_label_1
_geom_angle_site_symmetry_1
_geom_angle_atom_site_label_2
_geom_angle_atom_site_label_3
_geom_angle_site_symmetry_3
_geom_angle
_geom_angle_publ_flag
S1 . Pt1 S2 . 91.82(4) yes
S1 . Pt1 S3 . 172.42(4) yes
S2 . Pt1 S3 . 95.49(4) yes
S1 . Pt1 S4 . 84.01(4) yes
S2 . Pt1 S4 . 175.81(3) yes
S3 . Pt1 S4 . 88.69(3) yes
N4 3_755 Mn1 N2 3_655 89.21(13) yes
N4 3_755 Mn1 N1 . 84.42(13) yes
N2 3_655 Mn1 N1 . 169.78(13) yes
N4 3_755 Mn1 N5 . 117.57(12) yes
N2 3_655 Mn1 N5 . 87.37(12) yes
N1 . Mn1 N5 . 88.50(12) yes
N4 3_755 Mn1 N6 . 169.09(12) yes
N2 3_655 Mn1 N6 . 86.97(12) yes
N1 . Mn1 N6 . 100.69(12) yes
N5 . Mn1 N6 . 72.48(11) yes
N4 3_755 Mn1 N7 . 97.91(12) yes
N2 3_655 Mn1 N7 . 92.24(12) yes
N1 . Mn1 N7 . 96.54(12) yes
N5 . Mn1 N7 . 144.51(12) yes
N6 . Mn1 N7 . 72.06(11) yes
Pt1 . S1 C1 . 108.72(14) yes
Pt1 . S2 C2 . 107.36(14) yes
Pt1 . S3 C3 . 104.71(14) yes
Pt1 . S4 C4 . 98.20(13) yes
Mn1 . N1 C1 . 162.8(3) yes
Mn1 3_645 N2 C2 . 169.3(3) yes
Mn1 3_745 N4 C4 . 157.8(3) yes
Mn1 . N5 C5 . 123.6(2) yes
Mn1 . N5 C9 . 117.2(2) yes
C5 . N5 C9 . 118.9(3) yes
Mn1 . N6 C10 . 119.1(2) yes
Mn1 . N6 C14 . 119.9(2) yes
C10 . N6 C14 . 120.5(3) yes
Mn1 . N7 C15 . 118.4(2) yes
Mn1 . N7 C19 . 123.8(3) yes
C15 . N7 C19 . 117.7(3) yes
S1 . C1 N1 . 175.3(4) yes
S2 . C2 N2 . 173.0(4) yes
S3 . C3 N3 . 176.5(4) yes
S4 . C4 N4 . 178.6(3) yes
N5 . C5 C6 . 123.3(3) yes
N5 . C5 H51 . 118.4 no
C6 . C5 H51 . 118.3 no
C5 . C6 C7 . 117.8(4) yes
C5 . C6 H61 . 121.0 no
C7 . C6 H61 . 121.1 no
C6 . C7 C8 . 119.4(3) yes
C6 . C7 H71 . 120.3 no
C8 . C7 H71 . 120.4 no
C7 . C8 C9 . 119.7(3) yes
C7 . C8 H81 . 120.5 no
C9 . C8 H81 . 119.8 no
C8 . C9 N5 . 120.9(3) yes
C8 . C9 C10 . 122.9(3) yes
N5 . C9 C10 . 116.2(3) yes
C9 . C10 N6 . 114.5(3) yes
C9 . C10 C11 . 124.6(3) yes
N6 . C10 C11 . 120.8(3) yes
C10 . C11 C12 . 119.0(4) yes
C10 . C11 H111 . 120.4 no
C12 . C11 H111 . 120.5 no
C11 . C12 C13 . 119.4(4) yes
C11 . C12 H121 . 120.1 no
C13 . C12 H121 . 120.5 no
C12 . C13 C14 . 119.0(4) yes
C12 . C13 H131 . 120.4 no
C14 . C13 H131 . 120.5 no
C13 . C14 N6 . 121.2(3) yes
C13 . C14 C15 . 124.1(3) yes
N6 . C14 C15 . 114.6(3) yes
C14 . C15 N7 . 114.5(3) yes
C14 . C15 C16 . 123.3(3) yes
N7 . C15 C16 . 122.1(3) yes
C15 . C16 C17 . 119.2(4) yes
C15 . C16 H161 . 120.5 no
C17 . C16 H161 . 120.3 no
C16 . C17 C18 . 118.9(4) yes
C16 . C17 H171 . 120.7 no
C18 . C17 H171 . 120.5 no
C17 . C18 C19 . 118.7(4) yes
C17 . C18 H181 . 120.4 no
C19 . C18 H181 . 120.8 no
C18 . C19 N7 . 123.3(4) yes
C18 . C19 H191 . 118.4 no
N7 . C19 H191 . 118.2 no

loop_
_geom_bond_atom_site_label_1
_geom_bond_atom_site_label_2
_geom_bond_site_symmetry_2
_geom_bond_distance
_geom_bond_publ_flag
Pt1 S1 . 2.3257(10) yes
Pt1 S2 . 2.3118(10) yes
Pt1 S3 . 2.3208(10) yes
Pt1 S4 . 2.3565(10) yes
Mn1 N4 3_755 2.181(3) yes
Mn1 N2 3_655 2.267(4) yes
Mn1 N1 . 2.207(3) yes
Mn1 N5 . 2.244(3) yes
Mn1 N6 . 2.221(3) yes
Mn1 N7 . 2.244(3) yes
S1 C1 . 1.681(4) yes
S2 C2 . 1.676(4) yes
S3 C3 . 1.678(4) yes
S4 C4 . 1.675(4) yes
N1 C1 . 1.148(5) yes
N2 C2 . 1.155(5) yes
N3 C3 . 1.157(5) yes
N4 C4 . 1.151(5) yes
N5 C5 . 1.333(5) yes
N5 C9 . 1.350(5) yes
N6 C10 . 1.342(4) yes
N6 C14 . 1.336(5) yes
N7 C15 . 1.358(5) yes
N7 C19 . 1.342(5) yes
C5 C6 . 1.389(5) yes
C5 H51 . 0.950 no
C6 C7 . 1.395(6) yes
C6 H61 . 0.950 no
C7 C8 . 1.369(6) yes
C7 H71 . 0.950 no
C8 C9 . 1.402(5) yes
C8 H81 . 0.950 no
C9 C10 . 1.481(5) yes
C10 C11 . 1.386(5) yes
C11 C12 . 1.381(5) yes
C11 H111 . 0.950 no
C12 C13 . 1.382(5) yes
C12 H121 . 0.950 no
C13 C14 . 1.380(5) yes
C13 H131 . 0.950 no
C14 C15 . 1.505(5) yes
C15 C16 . 1.379(5) yes
C16 C17 . 1.396(5) yes
C16 H161 . 0.950 no
C17 C18 . 1.376(5) yes
C17 H171 . 0.950 no
C18 C19 . 1.382(5) yes
C18 H181 . 0.950 no
C19 H191 . 0.950 no

loop_
_geom_hbond_atom_site_label_D
_geom_hbond_atom_site_label_H
_geom_hbond_atom_site_label_A
_geom_hbond_site_symmetry_A
_geom_hbond_angle_DHA
_geom_hbond_distance_DH
_geom_hbond_distance_HA
_geom_hbond_distance_DA
_geom_hbond_publ_flag
C17 H171 N3 4_565 140 0.95 2.46 3.250(5) yes
